data_1553225
loop_
_publ_author_name
'Yu, Jin-Sheng'
'Zhou, Jian'

_publ_section_title
;
 Organocatalytic enantioselective Mukaiyama--Mannich reaction of
 fluorinated enol silyl ethers and cyclic N-sulfonyl ketimines
;
_journal_issue 3
_journal_name_full 'Organic Chemistry Frontiers'
_journal_page_first 298
_journal_paper_doi 10.1039/C5QO00407A
_journal_volume 3
_journal_year 2016
_chemical_absolute_configuration ad
_chemical_formula_sum 'C17 H14 F2 N2 O4 S'
_chemical_formula_weight 380.36
_space_group_IT_number 19
_space_group_name_Hall 'P 2ac 2ab'
_space_group_name_H-M_alt 'P 21 21 21'
_symmetry_cell_setting orthorhombic
_symmetry_space_group_name_H-M 'P 21 21 21'
_atom_sites_solution_hydrogens geom
_atom_sites_solution_primary direct
_atom_sites_solution_secondary difmap
_audit_creation_method SHELXL-97
_audit_update_record
;
2015-11-28 deposited with the CCDC.
2015-12-28 downloaded from the CCDC.
;
_cell_angle_alpha 90.00
_cell_angle_beta 90.00
_cell_angle_gamma 90.00
_cell_formula_units_Z 4
_cell_length_a 7.1956(3)
_cell_length_b 9.6833(3)
_cell_length_c 23.2873(8)
_cell_measurement_temperature 296(2)
_cell_volume 1622.59(10)
_computing_structure_refinement 'SHELXL-97 (Sheldrick, 2008)'
_computing_structure_solution 'SHELXS-97 (Sheldrick, 2008)'
_diffrn_ambient_temperature 296(2)
_diffrn_measured_fraction_theta_full 1.000
_diffrn_measured_fraction_theta_max 1.000
_diffrn_measurement_device_type 'Bruker Smart Apex II'
_diffrn_radiation_monochromator graphite
_diffrn_radiation_source 'fine-focus sealed tube'
_diffrn_radiation_type MoK\a
_diffrn_radiation_wavelength 0.71073
_diffrn_reflns_av_R_equivalents 0.0297
_diffrn_reflns_av_sigmaI/netI 0.0182
_diffrn_reflns_limit_h_max 8
_diffrn_reflns_limit_h_min -8
_diffrn_reflns_limit_k_max 11
_diffrn_reflns_limit_k_min -10
_diffrn_reflns_limit_l_max 27
_diffrn_reflns_limit_l_min -27
_diffrn_reflns_number 18989
_diffrn_reflns_theta_full 25.01
_diffrn_reflns_theta_max 25.01
_diffrn_reflns_theta_min 1.75
_exptl_absorpt_coefficient_mu 0.249
_exptl_absorpt_correction_T_max 0.9590
_exptl_absorpt_correction_T_min 0.9049
_exptl_absorpt_correction_type multi-scan
_exptl_absorpt_process_details sadabs
_exptl_crystal_colour colorless
_exptl_crystal_density_diffrn 1.557
_exptl_crystal_density_method 'not measured'
_exptl_crystal_description block
_exptl_crystal_F_000 784
_exptl_crystal_size_max 0.41
_exptl_crystal_size_mid 0.25
_exptl_crystal_size_min 0.17
_refine_diff_density_max 0.258
_refine_diff_density_min -0.230
_refine_diff_density_rms 0.037
_refine_ls_abs_structure_details 'Flack H D (1983), Acta Cryst. A39, 876-881'
_refine_ls_abs_structure_Flack -0.03(8)
_refine_ls_extinction_method none
_refine_ls_goodness_of_fit_ref 1.052
_refine_ls_hydrogen_treatment constr
_refine_ls_matrix_type full
_refine_ls_number_parameters 235
_refine_ls_number_reflns 2871
_refine_ls_number_restraints 0
_refine_ls_restrained_S_all 1.052
_refine_ls_R_factor_all 0.0337
_refine_ls_R_factor_gt 0.0314
_refine_ls_shift/su_max 0.000
_refine_ls_shift/su_mean 0.000
_refine_ls_structure_factor_coef Fsqd
_refine_ls_weighting_details 'calc w=1/[\s^2^(Fo^2^)+(0.0385P)^2^+0.6517P] where P=(Fo^2^+2Fc^2^)/3'
_refine_ls_weighting_scheme calc
_refine_ls_wR_factor_gt 0.0781
_refine_ls_wR_factor_ref 0.0801
_reflns_number_gt 2733
_reflns_number_total 2871
_reflns_threshold_expression >2sigma(I)
_cod_data_source_file c5qo00407a2.cif
_cod_data_source_block z
_cod_depositor_comments
;
The following automatic conversions were performed:

data item '_symmetry_cell_setting' value 'Orthorhombic' was changed
to 'orthorhombic' in accordance with the
/home/saulius/struct/COD-crude-data/automatic-downloads/DataCite-retrospective/RSC/depositions/lib/dictionaries/cif_core.dic
dictionary named 'cif_core.dic' version 2.4.2 last updated on
2011-04-26.

Automatic conversion script
Id: cif_fix_values 6909 2019-04-08 15:41:33Z antanas 
;
_cod_original_sg_symbol_H-M P2(1)2(1)2(1)
_cod_database_code 1553225

loop_
_symmetry_equiv_pos_as_xyz
'x, y, z'
'-x+1/2, -y, z+1/2'
'-x, y+1/2, -z+1/2'
'x+1/2, -y+1/2, -z'

loop_
_atom_site_label
_atom_site_type_symbol
_atom_site_fract_x
_atom_site_fract_y
_atom_site_fract_z
_atom_site_U_iso_or_equiv
_atom_site_adp_type
_atom_site_occupancy
_atom_site_symmetry_multiplicity
_atom_site_calc_flag
_atom_site_refinement_flags
S1 S 0.19522(8) 0.54507(5) 0.03045(2) 0.03442(14) Uani 1 1 d .
F1 F 0.3297(2) 0.5852(2) -0.14053(7) 0.0713(5) Uani 1 1 d .
F2 F 0.3229(3) 0.7570(2) -0.08190(7) 0.0943(8) Uani 1 1 d .
O1 O 0.3828(2) 0.59641(17) 0.03530(7) 0.0484(4) Uani 1 1 d .
O2 O 0.0989(3) 0.5282(2) 0.08309(7) 0.0538(5) Uani 1 1 d .
O3 O 0.0719(3) 0.89242(16) -0.13911(8) 0.0505(5) Uani 1 1 d .
H3B H 0.0164 0.8961 -0.1084 0.076 Uiso 1 1 calc R
O4 O -0.2518(2) 0.5587(2) -0.08562(8) 0.0640(6) Uani 1 1 d .
N1 N 0.0738(3) 0.63677(19) -0.01434(7) 0.0415(5) Uani 1 1 d .
H1A H 0.0106 0.7080 -0.0041 0.050 Uiso 1 1 calc R
N2 N -0.0828(3) 0.68022(18) -0.15166(7) 0.0332(4) Uani 1 1 d .
C1 C 0.1914(3) 0.3997(2) -0.01403(9) 0.0337(5) Uani 1 1 d .
C2 C 0.2386(3) 0.2658(3) 0.00120(13) 0.0484(6) Uani 1 1 d .
H2A H 0.2774 0.2438 0.0382 0.058 Uiso 1 1 calc R
C3 C 0.2251(4) 0.1669(3) -0.04111(16) 0.0616(8) Uani 1 1 d .
H3A H 0.2534 0.0755 -0.0326 0.074 Uiso 1 1 calc R
C4 C 0.1703(4) 0.2017(3) -0.09578(15) 0.0618(8) Uani 1 1 d .
H4A H 0.1649 0.1335 -0.1238 0.074 Uiso 1 1 calc R
C5 C 0.1233(4) 0.3354(3) -0.10996(12) 0.0500(6) Uani 1 1 d .
H5A H 0.0855 0.3573 -0.1470 0.060 Uiso 1 1 calc R
C6 C 0.1331(3) 0.4360(2) -0.06816(9) 0.0342(5) Uani 1 1 d .
C7 C 0.0815(3) 0.5879(2) -0.07326(9) 0.0307(5) Uani 1 1 d .
C8 C -0.1079(3) 0.6062(2) -0.10296(9) 0.0368(5) Uani 1 1 d .
C9 C 0.0930(3) 0.7543(2) -0.15557(9) 0.0316(4) Uani 1 1 d .
C10 C 0.2142(3) 0.6717(3) -0.11216(9) 0.0400(5) Uani 1 1 d .
C11 C 0.1790(3) 0.7551(2) -0.21491(9) 0.0332(5) Uani 1 1 d .
C12 C 0.3041(4) 0.8583(3) -0.22907(10) 0.0472(6) Uani 1 1 d .
H12A H 0.3270 0.9301 -0.2035 0.057 Uiso 1 1 calc R
C13 C 0.3953(4) 0.8542(3) -0.28155(13) 0.0644(8) Uani 1 1 d .
H13A H 0.4788 0.9237 -0.2912 0.077 Uiso 1 1 calc R
C14 C 0.3626(5) 0.7477(4) -0.31942(12) 0.0679(9) Uani 1 1 d .
H14A H 0.4243 0.7450 -0.3545 0.081 Uiso 1 1 calc R
C15 C 0.2393(4) 0.6461(4) -0.30520(11) 0.0640(8) Uani 1 1 d .
H15A H 0.2167 0.5747 -0.3310 0.077 Uiso 1 1 calc R
C16 C 0.1481(4) 0.6480(3) -0.25335(10) 0.0481(6) Uani 1 1 d .
H16A H 0.0657 0.5775 -0.2440 0.058 Uiso 1 1 calc R
C17 C -0.2431(4) 0.7242(3) -0.18590(11) 0.0467(6) Uani 1 1 d .
H17A H -0.3465 0.6642 -0.1783 0.070 Uiso 1 1 calc R
H17B H -0.2122 0.7198 -0.2260 0.070 Uiso 1 1 calc R
H17C H -0.2757 0.8173 -0.1759 0.070 Uiso 1 1 calc R

loop_
_atom_site_aniso_label
_atom_site_aniso_U_11
_atom_site_aniso_U_22
_atom_site_aniso_U_33
_atom_site_aniso_U_23
_atom_site_aniso_U_13
_atom_site_aniso_U_12
S1 0.0426(3) 0.0302(2) 0.0304(2) 0.0014(2) -0.0056(2) 0.0024(2)
F1 0.0396(8) 0.0977(13) 0.0767(11) 0.0451(10) 0.0249(8) 0.0291(9)
F2 0.1056(15) 0.1119(15) 0.0654(10) 0.0355(10) -0.0475(11) -0.0791(14)
O1 0.0512(10) 0.0417(8) 0.0521(10) -0.0038(8) -0.0143(9) -0.0089(8)
O2 0.0687(12) 0.0610(11) 0.0316(8) 0.0072(8) -0.0008(8) 0.0047(11)
O3 0.0632(11) 0.0318(8) 0.0566(10) -0.0124(8) 0.0251(9) -0.0061(8)
O4 0.0347(10) 0.0889(16) 0.0684(12) 0.0330(12) 0.0034(8) -0.0116(10)
N1 0.0635(13) 0.0326(9) 0.0285(9) -0.0036(7) -0.0035(9) 0.0171(9)
N2 0.0315(9) 0.0344(9) 0.0337(9) 0.0026(8) -0.0018(8) -0.0026(8)
C1 0.0252(10) 0.0293(10) 0.0466(12) -0.0009(9) -0.0025(9) -0.0018(9)
C2 0.0355(12) 0.0331(12) 0.0766(17) 0.0038(12) -0.0095(12) 0.0034(10)
C3 0.0378(14) 0.0293(12) 0.118(3) -0.0103(15) -0.0078(16) 0.0040(11)
C4 0.0523(17) 0.0418(14) 0.091(2) -0.0309(15) 0.0062(17) -0.0037(13)
C5 0.0470(15) 0.0500(14) 0.0530(14) -0.0178(12) 0.0043(12) -0.0093(12)
C6 0.0283(11) 0.0321(11) 0.0422(11) -0.0047(9) 0.0026(9) -0.0044(9)
C7 0.0336(11) 0.0326(10) 0.0258(10) 0.0002(8) -0.0005(9) -0.0021(9)
C8 0.0337(12) 0.0410(12) 0.0358(11) 0.0037(10) -0.0008(10) -0.0032(11)
C9 0.0360(11) 0.0275(10) 0.0314(10) -0.0026(8) 0.0028(9) -0.0030(10)
C10 0.0360(13) 0.0478(13) 0.0361(11) 0.0043(10) -0.0048(10) -0.0139(11)
C11 0.0354(11) 0.0337(11) 0.0306(10) 0.0039(9) 0.0013(9) 0.0036(10)
C12 0.0507(14) 0.0430(13) 0.0479(13) 0.0046(10) 0.0113(12) -0.0023(12)
C13 0.0574(17) 0.0737(19) 0.0620(18) 0.0220(16) 0.0207(15) 0.0004(16)
C14 0.064(2) 0.105(3) 0.0347(13) 0.0046(15) 0.0139(13) 0.016(2)
C15 0.068(2) 0.087(2) 0.0361(13) -0.0172(14) 0.0079(13) 0.0062(18)
C16 0.0552(17) 0.0489(14) 0.0401(12) -0.0089(11) 0.0020(11) 0.0006(13)
C17 0.0385(13) 0.0525(15) 0.0490(13) 0.0104(11) -0.0078(11) 0.0014(12)

loop_
_atom_type_symbol
_atom_type_description
_atom_type_scat_dispersion_real
_atom_type_scat_dispersion_imag
_atom_type_scat_source
C C 0.0033 0.0016 'International Tables Vol C Tables 4.2.6.8 and 6.1.1.4'
H H 0.0000 0.0000 'International Tables Vol C Tables 4.2.6.8 and 6.1.1.4'
N N 0.0061 0.0033 'International Tables Vol C Tables 4.2.6.8 and 6.1.1.4'
O O 0.0106 0.0060 'International Tables Vol C Tables 4.2.6.8 and 6.1.1.4'
F F 0.0171 0.0103 'International Tables Vol C Tables 4.2.6.8 and 6.1.1.4'
S S 0.1246 0.1234 'International Tables Vol C Tables 4.2.6.8 and 6.1.1.4'

loop_
_geom_angle_atom_site_label_1
_geom_angle_atom_site_label_2
_geom_angle_atom_site_label_3
_geom_angle
O2 S1 O1 115.41(11)
O2 S1 N1 110.81(11)
O1 S1 N1 111.41(11)
O2 S1 C1 114.34(11)
O1 S1 C1 109.79(10)
N1 S1 C1 92.93(10)
C9 O3 H3B 109.5
C7 N1 S1 114.06(15)
C7 N1 H1A 123.0
S1 N1 H1A 123.0
C8 N2 C9 115.40(18)
C8 N2 C17 120.30(19)
C9 N2 C17 120.42(17)
C6 C1 C2 123.2(2)
C6 C1 S1 110.05(16)
C2 C1 S1 126.71(19)
C3 C2 C1 116.7(3)
C3 C2 H2A 121.6
C1 C2 H2A 121.6
C4 C3 C2 120.8(2)
C4 C3 H3A 119.6
C2 C3 H3A 119.6
C3 C4 C5 121.5(2)
C3 C4 H4A 119.2
C5 C4 H4A 119.2
C4 C5 C6 118.8(3)
C4 C5 H5A 120.6
C6 C5 H5A 120.6
C1 C6 C5 118.9(2)
C1 C6 C7 113.14(18)
C5 C6 C7 128.0(2)
N1 C7 C6 104.53(17)
N1 C7 C8 110.69(18)
C6 C7 C8 111.29(18)
N1 C7 C10 113.94(18)
C6 C7 C10 113.72(18)
C8 C7 C10 102.87(17)
O4 C8 N2 126.8(2)
O4 C8 C7 124.56(19)
N2 C8 C7 108.65(19)
O3 C9 N2 111.05(18)
O3 C9 C11 106.82(17)
N2 C9 C11 114.49(17)
O3 C9 C10 111.98(19)
N2 C9 C10 101.10(16)
C11 C9 C10 111.49(18)
F2 C10 F1 106.3(2)
F2 C10 C7 112.11(18)
F1 C10 C7 109.93(19)
F2 C10 C9 110.6(2)
F1 C10 C9 110.21(17)
C7 C10 C9 107.72(18)
C12 C11 C16 119.3(2)
C12 C11 C9 119.1(2)
C16 C11 C9 121.3(2)
C11 C12 C13 119.8(3)
C11 C12 H12A 120.1
C13 C12 H12A 120.1
C14 C13 C12 120.3(3)
C14 C13 H13A 119.8
C12 C13 H13A 119.8
C15 C14 C13 119.7(3)
C15 C14 H14A 120.2
C13 C14 H14A 120.2
C14 C15 C16 120.9(3)
C14 C15 H15A 119.5
C16 C15 H15A 119.5
C15 C16 C11 120.0(3)
C15 C16 H16A 120.0
C11 C16 H16A 120.0
N2 C17 H17A 109.5
N2 C17 H17B 109.5
H17A C17 H17B 109.5
N2 C17 H17C 109.5
H17A C17 H17C 109.5
H17B C17 H17C 109.5

loop_
_geom_bond_atom_site_label_1
_geom_bond_atom_site_label_2
_geom_bond_distance
S1 O2 1.4176(18)
S1 O1 1.4431(18)
S1 N1 1.6247(19)
S1 C1 1.748(2)
F1 C10 1.352(3)
F2 C10 1.338(3)
O3 C9 1.399(3)
O3 H3B 0.8200
O4 C8 1.203(3)
N1 C7 1.453(3)
N1 H1A 0.8600
N2 C8 1.353(3)
N2 C9 1.457(3)
N2 C17 1.466(3)
C1 C6 1.374(3)
C1 C2 1.387(3)
C2 C3 1.377(4)
C2 H2A 0.9300
C3 C4 1.375(4)
C3 H3A 0.9300
C4 C5 1.378(4)
C4 H4A 0.9300
C5 C6 1.379(3)
C5 H5A 0.9300
C6 C7 1.522(3)
C7 C8 1.539(3)
C7 C10 1.546(3)
C9 C11 1.514(3)
C9 C10 1.556(3)
C11 C12 1.384(3)
C11 C16 1.388(3)
C12 C13 1.388(4)
C12 H12A 0.9300
C13 C14 1.377(5)
C13 H13A 0.9300
C14 C15 1.366(5)
C14 H14A 0.9300
C15 C16 1.374(4)
C15 H15A 0.9300
C16 H16A 0.9300
C17 H17A 0.9600
C17 H17B 0.9600
C17 H17C 0.9600

loop_
_geom_torsion_atom_site_label_1
_geom_torsion_atom_site_label_2
_geom_torsion_atom_site_label_3
_geom_torsion_atom_site_label_4
_geom_torsion
O2 S1 N1 C7 -139.92(17)
O1 S1 N1 C7 90.13(18)
C1 S1 N1 C7 -22.47(18)
O2 S1 C1 C6 128.45(17)
O1 S1 C1 C6 -99.99(17)
N1 S1 C1 C6 14.02(17)
O2 S1 C1 C2 -51.4(2)
O1 S1 C1 C2 80.1(2)
N1 S1 C1 C2 -165.9(2)
C6 C1 C2 C3 0.1(4)
S1 C1 C2 C3 180.00(19)
C1 C2 C3 C4 1.1(4)
C2 C3 C4 C5 -1.4(5)
C3 C4 C5 C6 0.5(4)
C2 C1 C6 C5 -1.0(3)
S1 C1 C6 C5 179.09(18)
C2 C1 C6 C7 177.4(2)
S1 C1 C6 C7 -2.4(2)
C4 C5 C6 C1 0.7(4)
C4 C5 C6 C7 -177.5(2)
S1 N1 C7 C6 23.3(2)
S1 N1 C7 C8 143.21(17)
S1 N1 C7 C10 -101.4(2)
C1 C6 C7 N1 -12.2(2)
C5 C6 C7 N1 166.1(2)
C1 C6 C7 C8 -131.67(19)
C5 C6 C7 C8 46.6(3)
C1 C6 C7 C10 112.7(2)
C5 C6 C7 C10 -69.0(3)
C9 N2 C8 O4 165.3(2)
C17 N2 C8 O4 7.4(4)
C9 N2 C8 C7 -16.4(3)
C17 N2 C8 C7 -174.4(2)
N1 C7 C8 O4 -56.5(3)
C6 C7 C8 O4 59.3(3)
C10 C7 C8 O4 -178.6(2)
N1 C7 C8 N2 125.20(19)
C6 C7 C8 N2 -119.0(2)
C10 C7 C8 N2 3.1(2)
C8 N2 C9 O3 -97.3(2)
C17 N2 C9 O3 60.5(3)
C8 N2 C9 C11 141.59(19)
C17 N2 C9 C11 -60.5(3)
C8 N2 C9 C10 21.6(2)
C17 N2 C9 C10 179.50(19)
N1 C7 C10 F2 11.7(3)
C6 C7 C10 F2 -108.0(2)
C8 C7 C10 F2 131.6(2)
N1 C7 C10 F1 129.66(19)
C6 C7 C10 F1 10.0(3)
C8 C7 C10 F1 -110.5(2)
N1 C7 C10 C9 -110.2(2)
C6 C7 C10 C9 130.11(19)
C8 C7 C10 C9 9.6(2)
O3 C9 C10 F2 -22.4(3)
N2 C9 C10 F2 -140.7(2)
C11 C9 C10 F2 97.2(2)
O3 C9 C10 F1 -139.62(19)
N2 C9 C10 F1 102.09(19)
C11 C9 C10 F1 -20.0(2)
O3 C9 C10 C7 100.4(2)
N2 C9 C10 C7 -17.8(2)
C11 C9 C10 C7 -139.93(18)
O3 C9 C11 C12 33.8(3)
N2 C9 C11 C12 157.2(2)
C10 C9 C11 C12 -88.8(2)
O3 C9 C11 C16 -152.1(2)
N2 C9 C11 C16 -28.7(3)
C10 C9 C11 C16 85.3(3)
C16 C11 C12 C13 0.7(4)
C9 C11 C12 C13 174.9(2)
C11 C12 C13 C14 -0.4(4)
C12 C13 C14 C15 0.3(5)
C13 C14 C15 C16 -0.5(5)
C14 C15 C16 C11 0.8(4)
C12 C11 C16 C15 -0.9(4)
C9 C11 C16 C15 -175.0(2)
